data_2006717
loop_
_publ_author_name
'Ginderow, Daria'
'Louis Fensterbank'
'Catherine Jorand-Lebrun'
'Max Malacria'

_publ_section_title
;
 Deux Compos\'es Trisubstitu\'es de la 4-M\'ethyl\`enecyclooctanone
;
_journal_issue 11
_journal_name_full 'Acta Crystallographica Section C'
_journal_page_first 1661
_journal_page_last 1665
_journal_paper_doi 10.1107/S0108270197008391
_journal_volume 53
_journal_year 1997
_chemical_formula_moiety 'C21 H32 O7'
_chemical_formula_sum 'C21 H32 O7'
_chemical_formula_weight 396.47
_chemical_name_systematic
;
6,6'-di-t-butylcarbonyloxy-2-carbom\'ethoxy-4-m\'ethyl\`enecyclooctanone.
;
_space_group_IT_number 4
_symmetry_cell_setting monoclinic
_symmetry_space_group_name_Hall 'P 2yb'
_symmetry_space_group_name_H-M 'P 1 21 1'
_cell_angle_alpha 90.00
_cell_angle_beta 95.30(3)
_cell_angle_gamma 90.00
_cell_formula_units_Z 4
_cell_length_a 6.398(2)
_cell_length_b 23.9650(10)
_cell_length_c 14.687(5)
_cell_measurement_reflns_used 25
_cell_measurement_temperature 293(2)
_cell_measurement_theta_max 26.74
_cell_measurement_theta_min 23.75
_cell_volume 2242.3(10)
_diffrn_ambient_temperature 293(2)
_diffrn_measurement_device 'Enraf-Nonius CAD-4'
_diffrn_measurement_method \w/2\q
_diffrn_radiation_monochromator graphite
_diffrn_radiation_source xray_tube
_diffrn_radiation_type 'Cu K\a'
_diffrn_radiation_wavelength 1.54180
_diffrn_reflns_av_R_equivalents 0.0167
_diffrn_reflns_av_sigmaI/netI 0.0201
_diffrn_reflns_limit_h_max 7
_diffrn_reflns_limit_h_min -7
_diffrn_reflns_limit_k_max 28
_diffrn_reflns_limit_k_min 0
_diffrn_reflns_limit_l_max 17
_diffrn_reflns_limit_l_min 0
_diffrn_reflns_number 3936
_diffrn_reflns_theta_max 64.92
_diffrn_reflns_theta_min 3.02
_diffrn_standards_decay_% -1.82
_diffrn_standards_interval_count 100
_diffrn_standards_interval_time 60
_diffrn_standards_number 3
_exptl_absorpt_coefficient_mu 0.720
_exptl_absorpt_correction_type none
_exptl_crystal_colour colourless
_exptl_crystal_density_diffrn 1.174
_exptl_crystal_density_meas ?
_exptl_crystal_description prismatic
_exptl_crystal_F_000 856
_exptl_crystal_size_max 0.60
_exptl_crystal_size_mid 0.30
_exptl_crystal_size_min 0.27
_refine_diff_density_max .158
_refine_diff_density_min -.188
_refine_ls_abs_structure_details 'Flack (1983)'
_refine_ls_abs_structure_Flack 0.0(2)
_refine_ls_extinction_method none
_refine_ls_goodness_of_fit_all 1.027
_refine_ls_goodness_of_fit_obs 1.043
_refine_ls_matrix_type full
_refine_ls_number_parameters 607
_refine_ls_number_reflns 3782
_refine_ls_number_restraints 1
_refine_ls_restrained_S_all 1.027
_refine_ls_restrained_S_obs 1.043
_refine_ls_R_factor_all 0.0447
_refine_ls_R_factor_obs .0403
_refine_ls_shift/esd_max 0.000
_refine_ls_shift/esd_mean 0.000
_refine_ls_structure_factor_coef Fsqd
_refine_ls_weighting_details 'w=1/[\s^2^(F~o~^2^)+(0.0793P)^2^+0.2487P] where P=(F~o~^2^+2Fc^2^)/3'
_refine_ls_weighting_scheme calc
_refine_ls_wR_factor_all 0.1175
_refine_ls_wR_factor_obs .1128
_reflns_number_observed 3441
_reflns_number_total 3782
_reflns_observed_criterion >2sigma(I)
_cod_data_source_file pa1250.cif
_cod_data_source_block 1
_cod_depositor_comments
;
The following automatic conversions were performed:

'_exptl_crystal_density_meas' value 'not measured' was changed to '?'
- the value is perceived as not measured.

Automatic conversion script
Id: cif_fix_values 3008 2015-01-20 13:52:24Z robertas 

The following automatic conversions were performed:

'_refine_ls_weighting_scheme' value 'calc
w=1/[\s^2^(F~o~^2^)+(0.0793P)^2^+0.2487P] where P=(F~o~^2^+2Fc^2^)/3'
was changed to 'calc'. New tag '_refine_ls_weighting_details' was
created. The value of the new tag was set to
'w=1/[\s^2^(F~o~^2^)+(0.0793P)^2^+0.2487P] where
P=(F~o~^2^+2Fc^2^)/3'.

Automatic conversion script
Id: cif_fix_values 3143 2015-03-26 13:38:13Z robertas 
;
_cod_original_sg_symbol_H-M 'P 21'
_cod_database_code 2006717

loop_
_symmetry_equiv_pos_as_xyz
'x, y, z'
'-x, y+1/2, -z'

loop_
_atom_site_aniso_label
_atom_site_aniso_U_11
_atom_site_aniso_U_22
_atom_site_aniso_U_33
_atom_site_aniso_U_12
_atom_site_aniso_U_13
_atom_site_aniso_U_23
O1A .098(2) .060(2) .0712(15) -.0046(14) -.0128(14) -.0118(13)
O2A .0630(14) .0549(13) .0680(14) -.0038(11) -.0057(12) -.0121(11)
O3A .0479(11) .0431(11) .0698(13) -.0005(9) .0145(10) -.0162(10)
O2'A .071(2) .062(2) .0673(14) -.0109(12) -.0139(12) .0005(12)
O3'A .0615(13) .0500(12) .0548(12) -.0034(10) .0026(10) .0112(10)
O4A .105(2) .0437(14) .134(3) .0017(15) .038(2) .014(2)
O5A .0636(14) .0515(14) .089(2) .0117(11) .0123(13) -.0095(12)
C1A .049(2) .045(2) .055(2) .0050(13) .0080(13) -.0066(14)
C2A .053(2) .0359(15) .056(2) .0005(13) .0070(14) .0009(13)
C3A .061(2) .045(2) .065(2) .000(2) .016(2) .0106(15)
C4A .049(2) .044(2) .058(2) -.0060(13) .0160(13) .0042(13)
C5A .0408(15) .0386(15) .059(2) -.0031(12) .0115(13) -.0014(13)
C6A .0435(14) .0367(14) .0472(14) -.0021(11) .0091(11) -.0005(12)
C7A .045(2) .0384(15) .057(2) -.0012(12) .0122(14) .0011(13)
C8A .054(2) .048(2) .050(2) .0063(14) .0150(14) .0016(14)
C9A .070(2) .063(2) .058(2) -.005(2) .021(2) .002(2)
C10A .046(2) .0391(14) .0503(15) -.0023(12) .0078(13) -.0009(12)
C11A .067(2) .041(2) .076(2) -.0049(15) .028(2) -.0164(15)
C12A .147(5) .076(3) .073(3) .002(3) .052(3) -.016(2)
C13A .067(3) .073(3) .160(5) .011(2) .030(3) -.041(3)
C14A .085(3) .044(2) .099(3) -.012(2) .023(2) -.006(2)
C10'A .049(2) .0404(15) .0477(15) -.0001(13) .0078(13) -.0022(12)
C11'A .084(2) .060(2) .054(2) .009(2) .007(2) .016(2)
C12'A .100(3) .090(3) .083(3) .034(3) -.001(2) .014(2)
C13'A .142(5) .092(4) .117(4) -.022(4) .004(3) .057(3)
C14'A .159(5) .100(4) .058(2) .040(4) .021(3) .007(2)
C15A .068(2) .040(2) .064(2) .0046(15) .007(2) .0044(14)
C16A .093(3) .069(3) .119(4) .029(2) .012(3) -.028(3)
O1B .097(2) .060(2) .067(2) -.0105(14) -.0043(14) -.0088(13)
O2B .0570(13) .0568(14) .087(2) .0026(12) -.0137(12) -.0187(13)
O3B .0460(11) .0418(11) .0561(11) .0002(8) .0073(9) -.0107(9)
O2'B .0638(15) .073(2) .074(2) -.0176(13) -.0084(12) .0052(13)
O3'B .0682(13) .0452(11) .0492(10) -.0042(10) -.0015(9) .0026(9)
O4B .103(2) .0393(14) .134(3) .0068(13) .049(2) .0150(15)
O5B .0696(14) .0439(12) .0755(15) .0116(11) .0212(11) -.0036(11)
C1B .057(2) .0414(15) .054(2) .0027(13) .0122(14) -.0020(13)
C2B .056(2) .038(2) .054(2) .0005(13) .0111(14) .0007(13)
C3B .064(2) .045(2) .062(2) .002(2) .016(2) .009(2)
C4B .050(2) .044(2) .058(2) -.0036(13) .0177(13) .0036(13)
C5B .045(2) .039(2) .058(2) -.0046(12) .0126(14) -.0020(13)
C6B .0466(15) .0339(13) .0531(15) -.0010(11) .0105(12) -.0024(12)
C7B .045(2) .0362(14) .065(2) -.0012(12) .0139(14) .0057(14)
C8B .057(2) .048(2) .056(2) .0058(14) .022(2) .0053(14)
C9B .068(2) .057(2) .058(2) .000(2) .014(2) -.002(2)
C10B .046(2) .0364(14) .052(2) -.0026(12) .0077(13) -.0005(12)
C11B .056(2) .0364(14) .053(2) -.0010(13) .0142(13) -.0080(12)
C12B .124(4) .064(2) .056(2) .010(2) .017(2) -.010(2)
C13B .068(2) .064(2) .128(4) .014(2) .012(2) -.034(3)
C14B .095(3) .041(2) .099(3) -.009(2) .038(2) .000(2)
C10'B .050(2) .0382(14) .053(2) -.0006(12) .0093(13) -.0062(12)
C11'B .085(2) .052(2) .048(2) .005(2) -.001(2) .0021(14)
C12'B .123(4) .105(4) .080(3) .061(3) .004(3) .008(3)
C13'B .162(6) .096(4) .101(4) -.047(4) -.020(4) .046(3)
C14'B .123(4) .093(3) .050(2) .028(3) .005(2) -.015(2)
C15B .066(2) .041(2) .061(2) .0041(14) .0126(15) .0031(14)
C16B .089(3) .054(2) .095(3) .024(2) .021(2) -.010(2)

loop_
_atom_site_label
_atom_site_fract_x
_atom_site_fract_y
_atom_site_fract_z
_atom_site_U_iso_or_equiv
_atom_site_thermal_displace_type
_atom_site_calc_flag
_atom_site_refinement_flags
_atom_site_occupancy
_atom_site_disorder_group
_atom_site_type_symbol
O1A .6125(5) .48098(12) .0541(2) .0778(7) Uani d . 1 . O
O2A .6540(4) .69170(10) .2875(2) .0627(6) Uani d . 1 . O
O3A .3159(3) .70324(9) .2349(2) .0530(5) Uani d . 1 . O
O2'A .2284(4) .62913(11) .0412(2) .0682(7) Uani d . 1 . O
O3'A .4695(4) .69789(9) .04960(15) .0556(5) Uani d . 1 . O
O4A .7701(6) .39287(11) .2124(3) .0926(10) Uani d . 1 . O
O5A 1.0496(4) .43746(11) .1693(2) .0678(6) Uani d . 1 . O
C1A .7011(5) .51343(13) .1078(2) .0495(7) Uani d . 1 . C
C2A .7704(5) .49402(12) .2046(2) .0480(7) Uani d . 1 . C
H2A .884(5) .5190(15) .231(2) .048(8) Uiso d . 1 . H
C3A .5856(6) .49374(15) .2653(3) .0564(8) Uani d . 1 . C
H3A1 .480(7) .4729(18) .232(3) .067(12) Uiso d . 1 . H
H3A2 .639(6) .4746(17) .322(3) .061(10) Uiso d . 1 . H
C4A .4901(5) .55001(13) .2831(2) .0497(7) Uani d . 1 . C
C5A .3775(5) .58096(12) .2034(2) .0456(6) Uani d . 1 . C
H5A1 .248(6) .5956(16) .221(2) .051(9) Uiso d . 1 . H
H5A2 .344(7) .556(2) .151(3) .084(13) Uiso d . 1 . H
C6A .4987(4) .63147(11) .1676(2) .0422(6) Uani d . 1 . C
C7A .7269(5) .61778(13) .1513(2) .0462(6) Uani d . 1 . C
H7A1 .802(6) .6510(17) .131(3) .062(10) Uiso d . 1 . H
H7A2 .795(6) .6074(16) .209(3) .054(10) Uiso d . 1 . H
C8A .7524(5) .57215(14) .0808(2) .0501(7) Uani d . 1 . C
H8A1 .675(5) .5800(14) .018(2) .042(8) Uiso d . 1 . H
H8A2 .905(6) .5695(17) .072(2) .060(10) Uiso d . 1 . H
C9A .4974(6) .5694(2) .3682(3) .0623(8) Uani d . 1 . C
H9A1 .573(6) .5499(19) .426(3) .075(12) Uiso d . 1 . H
H9A2 .436(7) .606(2) .383(3) .078(13) Uiso d . 1 . H
C10A .5022(5) .67911(12) .2371(2) .0450(6) Uani d . 1 . C
C11A .2841(6) .75550(14) .2862(3) .0598(8) Uani d . 1 . C
C12A .3248(10) .7448(2) .3879(3) .096(2) Uani d . 1 . C
H12A .287(7) .7773(7) .4209(3) .144 Uiso calc R 1 . H
H12B .4710(16) .7369(19) .4028(6) .144 Uiso calc R 1 . H
H12C .242(5) .7136(12) .4045(6) .144 Uiso calc R 1 . H
C13A .0588(7) .7683(2) .2593(4) .099(2) Uani d . 1 . C
H13A .019(2) .8011(12) .291(3) .148 Uiso calc R 1 . H
H13B -.0262(9) .7374(9) .275(3) .148 Uiso calc R 1 . H
H13C .0386(15) .7746(19) .1945(7) .148 Uiso calc R 1 . H
C14A .4263(7) .8004(2) .2546(3) .0751(11) Uani d . 1 . C
H14A .381(3) .8362(2) .275(2) .113 Uiso calc R 1 . H
H14B .421(4) .8000(9) .1891(4) .113 Uiso calc R 1 . H
H14C .5677(11) .7937(8) .2801(19) .113 Uiso calc R 1 . H
C10'A .3797(5) .65197(12) .0787(2) .0453(6) Uani d . 1 . C
C11'A .3886(6) .7257(2) -.0372(2) .0662(9) Uani d . 1 . C
C12'A .1673(8) .7448(2) -.0324(3) .0914(14) Uani d . 1 . C
H12D .0774(12) .7129(2) -.029(3) .137 Uiso calc R 1 . H
H12E .123(2) .7662(15) -.0860(14) .137 Uiso calc R 1 . H
H12F .1595(14) .7675(14) .0210(16) .137 Uiso calc R 1 . H
C13'A .5366(11) .7757(3) -.0390(4) .118(2) Uani d . 1 . C
H13D .676(2) .7629(3) -.047(4) .176 Uiso calc R 1 . H
H13E .538(7) .7958(13) .0177(16) .176 Uiso calc R 1 . H
H13F .489(5) .8000(12) -.089(2) .176 Uiso calc R 1 . H
C14'A .4117(11) .6865(3) -.1155(3) .105(2) Uani d . 1 . C
H14D .550(3) .6704(15) -.1093(18) .157 Uiso calc R 1 . H
H14E .392(8) .7067(5) -.1721(3) .157 Uiso calc R 1 . H
H14F .309(5) .6574(11) -.1151(19) .157 Uiso calc R 1 . H
C15A .8590(6) .43525(13) .1974(2) .0570(8) Uani d . 1 . C
C16A 1.1500(8) .3842(2) .1553(4) .0936(15) Uani d . 1 . C
H16A 1.294(2) .3903(2) .144(3) .140 Uiso calc R 1 . H
H16B 1.077(4) .3655(8) .1038(19) .140 Uiso calc R 1 . H
H16C 1.145(6) .3615(7) .2089(12) .140 Uiso calc R 1 . H
O1B .9046(5) .70586(11) .7498(2) .0754(7) Uani d . 1 . O
O2B .8335(4) .49243(11) .5281(2) .0681(7) Uani d . 1 . O
O3B 1.1754(3) .47985(8) .57112(14) .0478(5) Uani d . 1 . O
O2'B 1.2933(4) .55698(12) .7612(2) .0709(7) Uani d . 1 . O
O3'B 1.0482(4) .48983(9) .76437(14) .0546(5) Uani d . 1 . O
O4B .7088(5) .78907(11) .5881(3) .0899(10) Uani d . 1 . O
O5B .4468(4) .74309(9) .6449(2) .0621(6) Uani d . 1 . O
C1B .8091(5) .67231(13) .7012(2) .0503(7) Uani d . 1 . C
C2B .7269(5) .68925(13) .6034(2) .0491(7) Uani d . 1 . C
H2B .622(5) .6656(16) .582(2) .049(9) Uiso d . 1 . H
C3B .9041(6) .68931(14) .5395(3) .0564(8) Uani d . 1 . C
H3B1 .836(6) .7049(19) .483(3) .072(12) Uiso d . 1 . H
H3B2 1.022(7) .7119(19) .568(3) .067(11) Uiso d . 1 . H
C4B .9995(5) .63304(13) .5221(2) .0498(7) Uani d . 1 . C
C5B 1.1205(5) .60347(12) .6010(2) .0472(7) Uani d . 1 . C
H5B1 1.159(5) .6297(13) .651(2) .038(7) Uiso d . 1 . H
H5B2 1.256(6) .5892(16) .577(2) .052(9) Uiso d . 1 . H
C6B 1.0049(5) .55346(11) .6419(2) .0441(6) Uani d . 1 . C
C7B .7808(5) .56769(13) .6638(2) .0482(7) Uani d . 1 . C
H7B1 .729(5) .5376(16) .690(2) .053(9) Uiso d . 1 . H
H7B2 .691(5) .5795(14) .604(2) .043(8) Uiso d . 1 . H
C8B .7642(6) .61452(14) .7333(2) .0525(7) Uani d . 1 . C
H8B1 .617(6) .6127(15) .747(2) .052(9) Uiso d . 1 . H
H8B2 .864(6) .6080(18) .792(3) .067(11) Uiso d . 1 . H
C9B .9873(6) .6123(2) .4380(3) .0605(8) Uani d . 1 . C
H9B1 .913(7) .633(2) .385(3) .079(13) Uiso d . 1 . H
H9B2 1.067(6) .5757(19) .422(3) .069(11) Uiso d . 1 . H
C10B .9914(5) .50491(12) .5738(2) .0446(6) Uani d . 1 . C
C11B 1.1953(5) .42696(12) .5193(2) .0482(7) Uani d . 1 . C
C12B 1.1417(8) .4367(2) .4180(3) .0809(12) Uani d . 1 . C
H12G .9928(11) .4417(16) .4059(4) .121 Uiso calc R 1 . H
H12H 1.185(5) .4050(7) .3844(3) .121 Uiso calc R 1 . H
H12I 1.213(5) .4695(9) .3996(6) .121 Uiso calc R 1 . H
C13B 1.4242(7) .4134(2) .5404(4) .0868(14) Uani d . 1 . C
H13G 1.4557(15) .4103(16) .6054(4) .130 Uiso calc R 1 . H
H13H 1.5076(7) .4426(8) .517(2) .130 Uiso calc R 1 . H
H13I 1.4552(15) .3788(9) .512(2) .130 Uiso calc R 1 . H
C14B 1.0583(8) .38326(15) .5567(3) .0764(12) Uani d . 1 . C
H14G 1.083(4) .3824(11) .6222(4) .115 Uiso calc R 1 . H
H14H 1.091(4) .3474(3) .532(2) .115 Uiso calc R 1 . H
H14I .9136(8) .3920(8) .540(2) .115 Uiso calc R 1 . H
C10'B 1.1365(5) .53424(12) .7289(2) .0467(7) Uani d . 1 . C
C11'B 1.1367(6) .4646(2) .8511(2) .0622(9) Uani d . 1 . C
C12'B 1.3518(9) .4424(3) .8412(3) .103(2) Uani d . 1 . C
H12J 1.4456(18) .4729(3) .833(3) .155 Uiso calc R 1 . H
H12K 1.3475(16) .4183(16) .789(2) .155 Uiso calc R 1 . H
H12L 1.401(3) .4219(17) .8951(15) .155 Uiso calc R 1 . H
C13'B .9800(12) .4179(3) .8638(4) .122(2) Uani d . 1 . C
H13J 1.020(5) .3984(16) .920(2) .183 Uiso calc R 1 . H
H13K .979(7) .3924(13) .813(2) .183 Uiso calc R 1 . H
H13L .843(2) .4335(3) .866(4) .183 Uiso calc R 1 . H
C14'B 1.1344(9) .5062(2) .9282(3) .0890(14) Uani d . 1 . C
H14J 1.233(5) .5356(9) .9195(15) .133 Uiso calc R 1 . H
H14K 1.173(6) .4879(4) .9854(3) .133 Uiso calc R 1 . H
H14L .9961(18) .5217(13) .9286(17) .133 Uiso calc R 1 . H
C15B .6312(6) .74672(13) .6101(2) .0555(8) Uani d . 1 . C
C16B .3435(7) .7954(2) .6621(3) .0788(11) Uani d . 1 . C
H16D .221(3) .7882(2) .693(2) .118 Uiso calc R 1 . H
H16E .303(5) .8136(7) .6050(4) .118 Uiso calc R 1 . H
H16F .4382(19) .8189(6) .699(2) .118 Uiso calc R 1 . H

loop_
_atom_type_symbol
_atom_type_description
_atom_type_scat_dispersion_real
_atom_type_scat_dispersion_imag
_atom_type_scat_source
C C .0181 .0091 'International Tables Vol C Tables 4.2.6.8 and 6.1.1.4'
H H .0000 .0000 'International Tables Vol C Tables 4.2.6.8 and 6.1.1.4'
O O .0492 .0322 'International Tables Vol C Tables 4.2.6.8 and 6.1.1.4'

loop_
_geom_angle_atom_site_label_1
_geom_angle_atom_site_label_2
_geom_angle_atom_site_label_3
_geom_angle
_geom_angle_publ_flag
C10A O3A C11A 121.4(3) yes
C10'A O3'A C11'A 121.3(3) yes
C15A O5A C16A 116.2(3) yes
O1A C1A C8A 121.9(3) yes
O1A C1A C2A 119.4(3) yes
C8A C1A C2A 118.7(3) yes
C1A C2A C15A 107.2(3) yes
C1A C2A C3A 111.6(3) yes
C15A C2A C3A 110.2(3) yes
C1A C2A H2A 108.9(19) ?
C15A C2A H2A 109(2) ?
C3A C2A H2A 110.1(19) ?
C4A C3A C2A 116.0(3) yes
C4A C3A H3A1 106(3) ?
C2A C3A H3A1 104(2) ?
C4A C3A H3A2 112(2) ?
C2A C3A H3A2 105(2) ?
H3A1 C3A H3A2 112(3) ?
C9A C4A C5A 122.0(3) yes
C9A C4A C3A 119.6(3) yes
C5A C4A C3A 118.3(3) yes
C4A C5A C6A 115.3(2) yes
C4A C5A H5A1 110(2) ?
C6A C5A H5A1 106(2) ?
C4A C5A H5A2 112(3) ?
C6A C5A H5A2 106(3) ?
H5A1 C5A H5A2 107(3) ?
C10'A C6A C10A 107.8(2) yes
C10'A C6A C7A 110.0(2) yes
C10A C6A C7A 107.9(2) yes
C10'A C6A C5A 108.3(2) yes
C10A C6A C5A 109.4(2) yes
C7A C6A C5A 113.4(2) yes
C8A C7A C6A 114.9(3) yes
C8A C7A H7A1 107(2) ?
C6A C7A H7A1 112(2) ?
C8A C7A H7A2 111(2) ?
C6A C7A H7A2 106(2) ?
H7A1 C7A H7A2 107(3) ?
C1A C8A C7A 116.9(3) yes
C1A C8A H8A1 108.0(19) ?
C7A C8A H8A1 114.1(18) ?
C1A C8A H8A2 102(2) ?
C7A C8A H8A2 108(2) ?
H8A1 C8A H8A2 107(3) ?
C4A C9A H9A1 126(2) ?
C4A C9A H9A2 122(3) ?
H9A1 C9A H9A2 112.(4) ?
O2A C10A O3A 125.4(3) yes
O2A C10A C6A 123.9(3) yes
O3A C10A C6A 110.6(2) yes
O3A C11A C13A 102.3(3) yes
O3A C11A C14A 109.4(3) yes
C13A C11A C14A 111.6(4) yes
O3A C11A C12A 109.8(3) yes
C13A C11A C12A 111.7(4) yes
C14A C11A C12A 111.7(4) yes
C11A C12A H12A 109.5(2) ?
C11A C12A H12B 109.5(3) ?
H12A C12A H12B 109.5 ?
C11A C12A H12C 109.5(2) ?
H12A C12A H12C 109.5 ?
H12B C12A H12C 109.5 ?
C11A C13A H13A 109.5(2) ?
C11A C13A H13B 109.5(3) ?
H13A C13A H13B 109.5 ?
C11A C13A H13C 109.5(3) ?
H13A C13A H13C 109.5 ?
H13B C13A H13C 109.5 ?
C11A C14A H14A 109.5(2) ?
C11A C14A H14B 109.5(2) ?
H14A C14A H14B 109.5 ?
C11A C14A H14C 109.5(2) ?
H14A C14A H14C 109.5 ?
H14B C14A H14C 109.5 ?
O2'A C10'A O3'A 125.7(3) yes
O2'A C10'A C6A 124.2(3) yes
O3'A C10'A C6A 110.1(2) yes
O3'A C11'A C12'A 110.6(3) yes
O3'A C11'A C14'A 109.0(3) yes
C12'A C11'A C14'A 112.8(4) yes
O3'A C11'A C13'A 101.5(3) yes
C12'A C11'A C13'A 110.5(4) yes
C14'A C11'A C13'A 111.8(4) yes
C11'A C12'A H12D 109.5(3) ?
C11'A C12'A H12E 109.5(2) ?
H12D C12'A H12E 109.5 ?
C11'A C12'A H12F 109.5(3) ?
H12D C12'A H12F 109.5 ?
H12E C12'A H12F 109.5 ?
C11'A C13'A H13D 109.5(3) ?
C11'A C13'A H13E 109.5(3) ?
H13D C13'A H13E 109.5 ?
C11'A C13'A H13F 109.5(2) ?
H13D C13'A H13F 109.5 ?
H13E C13'A H13F 109.5 ?
C11'A C14'A H14D 109.5(3) ?
C11'A C14'A H14E 109.5(2) ?
H14D C14'A H14E 109.5 ?
C11'A C14'A H14F 109.5(3) ?
H14D C14'A H14F 109.5 ?
H14E C14'A H14F 109.5 ?
O4A C15A O5A 124.0(3) yes
O4A C15A C2A 125.8(3) yes
O5A C15A C2A 110.1(3) yes
O5A C16A H16A 109.5(2) ?
O5A C16A H16B 109.5(3) ?
H16A C16A H16B 109.5 ?
O5A C16A H16C 109.5(3) ?
H16A C16A H16C 109.5 ?
H16B C16A H16C 109.5 ?
C10B O3B C11B 121.3(2) yes
C10'B O3'B C11'B 121.5(3) yes
C15B O5B C16B 116.4(3) yes
O1B C1B C8B 122.1(3) yes
O1B C1B C2B 119.3(3) yes
C8B C1B C2B 118.6(3) yes
C15B C2B C1B 106.6(3) yes
C15B C2B C3B 111.3(3) yes
C3B C2B C1B 111.3(3) yes
C15B C2B H2B 107(2) ?
C3B C2B H2B 110(2) ?
C1B C2B H2B 110(2) ?
C4B C3B C2B 115.7(3) yes
C4B C3B H3B1 111(3) ?
C2B C3B H3B1 103(2) ?
C4B C3B H3B2 105(2) ?
C2B C3B H3B2 109(2) ?
H3B1 C3B H3B2 114(4) ?
C9B C4B C5B 121.4(3) yes
C9B C4B C3B 120.1(3) yes
C5B C4B C3B 118.4(3) yes
C4B C5B C6B 115.4(3) yes
C4B C5B H5B1 111(2) ?
C6B C5B H5B1 107.5(17) ?
C4B C5B H5B2 106.6(19) ?
C6B C5B H5B2 109(2) ?
H5B1 C5B H5B2 108(3) ?
C10B C6B C10'B 108.0(2) yes
C10'B C6B C7B 110.0(2) yes
C10B C6B C7B 107.9(2) yes
C10'B C6B C5B 108.0(2) yes
C10B C6B C5B 109.5(2) yes
C7B C6B C5B 113.3(2) yes
C8B C7B C6B 115.3(3) yes
C8B C7B H7B1 105(2) ?
C6B C7B H7B1 108(2) ?
C8B C7B H7B2 107.5(18) ?
C6B C7B H7B2 109.3(17) ?
H7B1 C7B H7B2 113(3) ?
C1B C8B C7B 116.2(3) yes
C1B C8B H8B1 109(2) ?
C7B C8B H8B1 104(2) ?
C1B C8B H8B2 106(2) ?
C7B C8B H8B2 112(2) ?
H8B1 C8B H8B2 110(3) ?
C4B C9B H9B1 122(3) ?
C4B C9B H9B2 122(2) ?
H9B1 C9B H9B2 116(3) ?
O2B C10B O3B 125.1(3) yes
O2B C10B C6B 123.3(3) yes
O3B C10B C6B 111.5(2) yes
O3B C11B C13B 101.9(3) yes
O3B C11B C14B 109.0(2) yes
C14B C11B C13B 111.4(3) yes
O3B C11B C12B 110.4(3) yes
C13B C11B C12B 111.3(3) yes
C14B C11B C12B 112.3(3) yes
C11B C12B H12G 109.5(2) ?
C11B C12B H12H 109.5(2) ?
H12G C12B H12H 109.5 ?
C11B C12B H12I 109.5(2) ?
H12G C12B H12I 109.5 ?
H12H C12B H12I 109.5 ?
C11B C13B H13G 109.5(2) ?
C11B C13B H13H 109.5(2) ?
H13G C13B H13H 109.5 ?
C11B C13B H13I 109.5(2) ?
H13G C13B H13I 109.5 ?
H13H C13B H13I 109.5 ?
C11B C14B H14G 109.5(2) ?
C11B C14B H14H 109.5(2) ?
H14G C14B H14H 109.5 ?
C11B C14B H14I 109.5(2) ?
H14G C14B H14I 109.5 ?
H14H C14B H14I 109.5 ?
O2'B C10'B O3'B 125.3(3) yes
O2'B C10'B C6B 124.5(3) yes
O3'B C10'B C6B 110.2(3) yes
O3'B C11'B C12'B 110.2(3) yes
O3'B C11'B C14'B 110.3(3) yes
C12'B C11'B C14'B 112.4(4) yes
O3'B C11'B C13'B 101.7(3) yes
C12'B C11'B C13'B 111.9(5) yes
C14'B C11'B C13'B 110.0(4) yes
C11'B C12'B H12J 109.5(3) ?
C11'B C12'B H12K 109.5(3) ?
H12J C12'B H12K 109.5 ?
C11'B C12'B H12L 109.5(2) ?
H12J C12'B H12L 109.5 ?
H12K C12'B H12L 109.5 ?
C11'B C13'B H13J 109.5(2) ?
C11'B C13'B H13K 109.5(3) ?
H13J C13'B H13K 109.5 ?
C11'B C13'B H13L 109.5(3) ?
H13J C13'B H13L 109.5 ?
H13K C13'B H13L 109.5 ?
C11'B C14'B H14J 109.5(3) ?
C11'B C14'B H14K 109.5(2) ?
H14J C14'B H14K 109.5 ?
C11'B C14'B H14L 109.5(2) ?
H14J C14'B H14L 109.5 ?
H14K C14'B H14L 109.5 ?
O4B C15B O5B 124.6(3) yes
O4B C15B C2B 125.3(3) yes
O5B C15B C2B 110.1(3) yes
O5B C16B H16D 109.5(2) ?
O5B C16B H16E 109.5(2) ?
H16D C16B H16E 109.5 ?
O5B C16B H16F 109.5(2) ?
H16D C16B H16F 109.5 ?
H16E C16B H16F 109.5 ?

loop_
_geom_bond_atom_site_label_1
_geom_bond_atom_site_label_2
_geom_bond_site_symmetry_2
_geom_bond_distance
_geom_bond_publ_flag
O1A C1A . 1.211(4) yes
O2A C10A . 1.203(4) yes
O3A C10A . 1.323(4) yes
O3A C11A . 1.485(4) yes
O2'A C10'A . 1.201(4) yes
O3'A C10'A . 1.330(4) yes
O3'A C11'A . 1.488(4) yes
O4A C15A . 1.195(4) yes
O5A C15A . 1.324(5) yes
O5A C16A . 1.452(5) yes
C1A C8A . 1.506(5) yes
C1A C2A . 1.522(4) yes
C2A C15A . 1.526(4) yes
C2A C3A . 1.545(4) yes
C2A H2A . .99(4) ?
C3A C4A . 1.513(5) yes
C3A H3A1 . .94(4) ?
C3A H3A2 . .99(4) ?
C4A C9A . 1.329(5) yes
C4A C5A . 1.512(4) yes
C5A C6A . 1.555(4) yes
C5A H5A1 . .95(4) ?
C5A H5A2 . .98(5) ?
C6A C10'A . 1.530(4) yes
C6A C10A . 1.531(4) yes
C6A C7A . 1.536(4) yes
C7A C8A . 1.525(5) yes
C7A H7A1 . .99(4) ?
C7A H7A2 . .95(4) ?
C8A H8A1 . 1.03(3) ?
C8A H8A2 . 1.00(4) ?
C9A H9A1 . 1.05(4) ?
C9A H9A2 . 1.00(5) ?
C11A C13A . 1.491(6) yes
C11A C14A . 1.510(5) yes
C11A C12A . 1.515(6) yes
C12A H12A . .96 ?
C12A H12B . .96 ?
C12A H12C . .96 ?
C13A H13A . .96 ?
C13A H13B . .96 ?
C13A H13C . .96 ?
C14A H14A . .96 ?
C14A H14B . .96 ?
C14A H14C . .96 ?
C11'A C12'A . 1.495(6) yes
C11'A C14'A . 1.502(6) yes
C11'A C13'A . 1.530(7) yes
C12'A H12D . .96 ?
C12'A H12E . .96 ?
C12'A H12F . .96 ?
C13'A H13D . .96 ?
C13'A H13E . .96 ?
C13'A H13F . .96 ?
C14'A H14D . .96 ?
C14'A H14E . .96 ?
C14'A H14F . .96 ?
C16A H16A . .96 ?
C16A H16B . .96 ?
C16A H16C . .96 ?
O1B C1B . 1.204(4) yes
O2B C10B . 1.198(4) yes
O3B C10B . 1.325(4) yes
O3B C11B . 1.490(3) yes
O2'B C10'B . 1.200(4) yes
O3'B C10'B . 1.333(4) yes
O3'B C11'B . 1.475(4) yes
O4B C15B . 1.188(4) yes
O5B C15B . 1.331(4) yes
O5B C16B . 1.449(4) yes
C1B C8B . 1.499(4) yes
C1B C2B . 1.537(4) yes
C2B C15B . 1.514(4) yes
C2B C3B . 1.538(4) yes
C2B H2B . .91(4) ?
C3B C4B . 1.512(5) yes
C3B H3B1 . .98(4) ?
C3B H3B2 . .99(4) ?
C4B C9B . 1.328(5) yes
C4B C5B . 1.509(5) yes
C5B C6B . 1.558(4) yes
C5B H5B1 . .98(3) ?
C5B H5B2 . 1.03(4) ?
C6B C10B . 1.531(4) yes
C6B C10'B . 1.535(4) yes
C6B C7B . 1.537(4) yes
C7B C8B . 1.528(5) yes
C7B H7B1 . .90(4) ?
C7B H7B2 . 1.05(3) ?
C8B H8B1 . .98(4) ?
C8B H8B2 . 1.03(4) ?
C9B H9B1 . 1.01(5) ?
C9B H9B2 . 1.05(4) ?
C11B C13B . 1.504(5) yes
C11B C14B . 1.502(5) ?
C11B C12B . 1.513(5) yes
C12B H12G . .96 ?
C12B H12H . .96 ?
C12B H12I . .96 ?
C13B H13G . .96 ?
C13B H13H . .96 ?
C13B H13I . .96 ?
C14B H14G . .96 ?
C14B H14H . .96 ?
C14B H14I . .96 ?
C11'B C12'B . 1.495(6) yes
C11'B C14'B . 1.511(5) yes
C11'B C13'B . 1.525(7) yes
C12'B H12J . .96 ?
C12'B H12K . .96 ?
C12'B H12L . .96 ?
C13'B H13J . .96 ?
C13'B H13K . .96 ?
C13'B H13L . .96 ?
C14'B H14J . .96 ?
C14'B H14K . .96 ?
C14'B H14L . .96 ?
C16B H16D . .96 ?
C16B H16E . .96 ?
C16B H16F . .96 ?

loop_
_geom_torsion_atom_site_label_1
_geom_torsion_atom_site_label_2
_geom_torsion_atom_site_label_3
_geom_torsion_atom_site_label_4
_geom_torsion
O1A C1A C2A C15A 41.0(4)
C8A C1A C2A C15A -136.8(3)
O1A C1A C2A C3A -79.7(4)
C8A C1A C2A C3A 102.5(3)
C1A C2A C3A C4A -64.5(4)
C15A C2A C3A C4A 176.6(3)
C2A C3A C4A C9A -117.6(4)
C2A C3A C4A C5A 66.0(4)
C9A C4A C5A C6A 78.3(4)
C3A C4A C5A C6A -105.3(3)
C4A C5A C6A C10'A 171.2(2)
C4A C5A C6A C10A -71.6(3)
C4A C5A C6A C7A 48.9(3)
C10'A C6A C7A C8A -60.7(3)
C10A C6A C7A C8A -178.1(3)
C5A C6A C7A C8A 60.6(4)
O1A C1A C8A C7A 141.3(3)
C2A C1A C8A C7A -41.0(4)
C6A C7A C8A C1A -70.9(4)
C11A O3A C10A O2A 9.8(5)
C11A O3A C10A C6A -171.3(3)
C10'A C6A C10A O2A -137.6(3)
C7A C6A C10A O2A -18.8(4)
C5A C6A C10A O2A 104.9(3)
C10'A C6A C10A O3A 43.6(3)
C7A C6A C10A O3A 162.3(2)
C5A C6A C10A O3A -73.9(3)
C10A O3A C11A C13A 176.9(3)
C10A O3A C11A C14A 58.5(4)
C10A O3A C11A C12A -64.4(4)
C11'A O3'A C10'A O2'A -1.2(5)
C11'A O3'A C10'A C6A 178.2(3)
C10A C6A C10'A O2'A -123.6(3)
C7A C6A C10'A O2'A 119.0(3)
C5A C6A C10'A O2'A -5.4(4)
C10A C6A C10'A O3'A 57.0(3)
C7A C6A C10'A O3'A -60.4(3)
C5A C6A C10'A O3'A 175.2(2)
C10'A O3'A C11'A C12'A 61.3(4)
C10'A O3'A C11'A C14'A -63.3(5)
C10'A O3'A C11'A C13'A 178.6(3)
C16A O5A C15A O4A 1.0(6)
C16A O5A C15A C2A -177.3(4)
C1A C2A C15A O4A -101.7(4)
C3A C2A C15A O4A 19.9(5)
C1A C2A C15A O5A 76.6(3)
C3A C2A C15A O5A -161.8(3)
O1B C1B C2B C15B -44.2(4)
C8B C1B C2B C15B 134.8(3)
O1B C1B C2B C3B 77.4(4)
C8B C1B C2B C3B -103.6(3)
C15B C2B C3B C4B -175.5(3)
C1B C2B C3B C4B 65.8(4)
C2B C3B C4B C9B 118.1(4)
C2B C3B C4B C5B -66.1(4)
C9B C4B C5B C6B -79.4(4)
C3B C4B C5B C6B 104.8(3)
C4B C5B C6B C10B 70.7(3)
C4B C5B C6B C10'B -171.9(2)
C4B C5B C6B C7B -49.8(4)
C10B C6B C7B C8B 178.3(3)
C10'B C6B C7B C8B 60.7(3)
C5B C6B C7B C8B -60.3(4)
O1B C1B C8B C7B -140.9(4)
C2B C1B C8B C7B 40.1(4)
C6B C7B C8B C1B 71.4(4)
C11B O3B C10B O2B -9.4(4)
C11B O3B C10B C6B 171.9(2)
C10'B C6B C10B O2B 138.0(3)
C7B C6B C10B O2B 19.1(4)
C5B C6B C10B O2B -104.6(3)
C10'B C6B C10B O3B -43.2(3)
C7B C6B C10B O3B -162.1(2)
C5B C6B C10B O3B 74.1(3)
C10B O3B C11B C14B -59.2(4)
C10B O3B C11B C13B -177.0(3)
C10B O3B C11B C12B 64.7(4)
C11'B O3'B C10'B O2'B 1.5(5)
C11'B O3'B C10'B C6B -176.8(2)
C10B C6B C10'B O2'B 122.6(3)
C7B C6B C10'B O2'B -119.8(3)
C5B C6B C10'B O2'B 4.3(4)
C10B C6B C10'B O3'B -59.0(3)
C7B C6B C10'B O3'B 58.6(3)
C5B C6B C10'B O3'B -177.3(2)
C10'B O3'B C11'B C12'B -63.1(4)
C10'B O3'B C11'B C14'B 61.5(4)
C10'B O3'B C11'B C13'B 178.1(4)
C16B O5B C15B O4B -4.3(6)
C16B O5B C15B C2B 175.4(3)
C3B C2B C15B O4B -16.8(6)
C1B C2B C15B O4B 104.8(4)
C3B C2B C15B O5B 163.6(3)
C1B C2B C15B O5B -74.8(3)

loop_
_cod_related_entry_id
_cod_related_entry_database
_cod_related_entry_code
1 ChemSpider 9168129
